data_4025460
loop_
_publ_author_name
'Kristen N. Clary'
'Masood Parvez'
'Thomas G. Back'

_publ_contact_author
;
    Masood Parvez
    Department of Chemistry
    University of Calgary
    2500 University Drive N.W.
    Calgary, Alberta, Canada T2N 1N4  
;
_publ_contact_author_email ' parvez@ucalgary.ca '
_publ_contact_author_fax ' (403)289-9488 '
_publ_contact_author_phone ' (403)220-5348 '
_publ_section_title
;
 Rearrangements and Intramolecular Diels-Alder Reactions of Normal and
 Vinylogous Aza-Morita-Baylis-Hillman Products Leading to Isoindoline
 Derivatives
;
_journal_name_full 'Journal of Organic Chemistry'
_journal_page_first 3751
_journal_page_last 3760
_journal_paper_doi 10.1021/jo1005087
_journal_volume 75
_journal_year 2010
_chemical_formula_moiety 'C21 H19 Cl N2 O2 S'
_chemical_formula_sum 'C21 H19 Cl N2 O2 S'
_chemical_formula_weight 398.89
_chemical_name_systematic
;
 ?
;
_space_group_IT_number 14
_symmetry_cell_setting monoclinic
_symmetry_space_group_name_Hall '-P 2ybc'
_symmetry_space_group_name_H-M 'P 1 21/c 1'
_atom_sites_solution_hydrogens geom
_atom_sites_solution_primary direct
_atom_sites_solution_secondary difmap
_audit_creation_method SHELXL-97
_cell_angle_alpha 90.00
_cell_angle_beta 98.2710(18)
_cell_angle_gamma 90.00
_cell_formula_units_Z 4
_cell_length_a 9.4824(3)
_cell_length_b 8.1680(3)
_cell_length_c 24.3164(5)
_cell_measurement_reflns_used 4309
_cell_measurement_temperature 173(2)
_cell_measurement_theta_max 27.5
_cell_measurement_theta_min 1.0
_cell_volume 1863.77(10)
_computing_cell_refinement 'HKL DENZO (Otwinowski & Minor, 1997)'
_computing_data_collection 'COLLECT (Hooft, 1998)'
_computing_data_reduction 'SCALEPACK (Otwinowski & Minor, 1997)'
_computing_molecular_graphics 'ORTEP-3 (Farrugia, 1997)'
_computing_publication_material 'SHELXL-97 (Sheldrick, 2008)'
_computing_structure_refinement 'SHELXL-97 (Sheldrick, 2008)'
_computing_structure_solution 'SIR92 (Altomare et al., 1991)'
_diffrn_ambient_temperature 173(2)
_diffrn_measured_fraction_theta_full 0.987
_diffrn_measured_fraction_theta_max 0.987
_diffrn_measurement_device_type 'Nonius APEX2 CCD'
_diffrn_measurement_method ' \w and \f '
_diffrn_radiation_monochromator graphite
_diffrn_radiation_source 'fine-focus sealed tube'
_diffrn_radiation_type MoK\a
_diffrn_radiation_wavelength 0.71073
_diffrn_reflns_av_R_equivalents 0.0353
_diffrn_reflns_av_sigmaI/netI 0.0366
_diffrn_reflns_limit_h_max 12
_diffrn_reflns_limit_h_min -12
_diffrn_reflns_limit_k_max 10
_diffrn_reflns_limit_k_min -10
_diffrn_reflns_limit_l_max 31
_diffrn_reflns_limit_l_min -31
_diffrn_reflns_number 7927
_diffrn_reflns_theta_full 27.48
_diffrn_reflns_theta_max 27.48
_diffrn_reflns_theta_min 2.94
_diffrn_standards_number 0
_exptl_absorpt_coefficient_mu 0.336
_exptl_absorpt_correction_T_max 0.9671
_exptl_absorpt_correction_T_min 0.9481
_exptl_absorpt_correction_type multi-scan
_exptl_absorpt_process_details 'SORTAV: (Blessing, 1997)'
_exptl_crystal_colour colorless
_exptl_crystal_density_diffrn 1.422
_exptl_crystal_density_method 'not measured'
_exptl_crystal_description block
_exptl_crystal_F_000 832
_exptl_crystal_size_max 0.16
_exptl_crystal_size_mid 0.14
_exptl_crystal_size_min 0.10
_refine_diff_density_max 0.352
_refine_diff_density_min -0.336
_refine_diff_density_rms 0.057
_refine_ls_extinction_method none
_refine_ls_goodness_of_fit_ref 1.062
_refine_ls_hydrogen_treatment constr
_refine_ls_matrix_type full
_refine_ls_number_parameters 244
_refine_ls_number_reflns 4224
_refine_ls_number_restraints 0
_refine_ls_restrained_S_all 1.062
_refine_ls_R_factor_all 0.0538
_refine_ls_R_factor_gt 0.0439
_refine_ls_shift/su_max 0.000
_refine_ls_shift/su_mean 0.000
_refine_ls_structure_factor_coef Fsqd
_refine_ls_weighting_details 'calc w=1/[\s^2^(Fo^2^)+(0.0393P)^2^+1.7442P] where P=(Fo^2^+2Fc^2^)/3'
_refine_ls_weighting_scheme calc
_refine_ls_wR_factor_gt 0.1049
_refine_ls_wR_factor_ref 0.1127
_reflns_number_gt 3618
_reflns_number_total 4224
_reflns_threshold_expression >2sigma(I)
_cod_data_source_file jo1005087_si_004.cif
_cod_data_source_block Compound_I
_cod_depositor_comments
;
The following automatic conversions were performed:

'_symmetry_cell_setting' value 'Monoclinic' changed to 'monoclinic'
according to the built-in table from CIF Core dictionary named
'cif_core.dic' version 2.4.1 from 2010-06-29.

Automatic conversion script
Id: cif_fix_values 1646 2011-03-28 12:23:43Z adriana 
;
_cod_original_sg_symbol_H-M 'P 21/c'
_cod_database_code 4025460

loop_
_symmetry_equiv_pos_as_xyz
'x, y, z'
'-x, y+1/2, -z+1/2'
'-x, -y, -z'
'x, -y-1/2, z-1/2'

loop_
_atom_site_label
_atom_site_type_symbol
_atom_site_fract_x
_atom_site_fract_y
_atom_site_fract_z
_atom_site_U_iso_or_equiv
_atom_site_adp_type
_atom_site_occupancy
_atom_site_symmetry_multiplicity
_atom_site_calc_flag
_atom_site_refinement_flags
_atom_site_disorder_assembly
_atom_site_disorder_group
Cl1 Cl 0.21759(6) -0.13841(7) 0.52553(2) 0.03671(15) Uani 1 1 d . . .
S1 S 0.69188(5) 0.39794(6) 0.30739(2) 0.02414(13) Uani 1 1 d . . .
O1 O 0.75153(16) 0.24619(18) 0.32970(6) 0.0325(3) Uani 1 1 d . . .
O2 O 0.67914(17) 0.4287(2) 0.24875(6) 0.0334(3) Uani 1 1 d . . .
N1 N 0.53076(17) 0.4083(2) 0.32341(6) 0.0235(3) Uani 1 1 d . . .
N2 N 0.2610(2) 0.4426(3) 0.47083(8) 0.0423(5) Uani 1 1 d . . .
C1 C 0.3051(2) 0.5252(2) 0.33290(8) 0.0253(4) Uani 1 1 d . . .
H1 H 0.3013 0.6287 0.3546 0.030 Uiso 1 1 calc R . .
C2 C 0.1634(2) 0.5026(3) 0.29735(8) 0.0282(4) Uani 1 1 d . . .
H2 H 0.1289 0.5892 0.2730 0.034 Uiso 1 1 calc R . .
C3 C 0.0835(2) 0.3705(3) 0.29771(8) 0.0297(4) Uani 1 1 d . . .
H3 H -0.0054 0.3684 0.2741 0.036 Uiso 1 1 calc R . .
C4 C 0.1250(2) 0.2234(3) 0.33332(9) 0.0298(4) Uani 1 1 d . . .
H4A H 0.0925 0.1231 0.3124 0.036 Uiso 1 1 calc R . .
H4B H 0.0766 0.2280 0.3668 0.036 Uiso 1 1 calc R . .
C5 C 0.2866(2) 0.2142(2) 0.35129(8) 0.0229(4) Uani 1 1 d . . .
H5 H 0.3300 0.1943 0.3168 0.027 Uiso 1 1 calc R . .
C6 C 0.3459(2) 0.3822(2) 0.37505(8) 0.0223(4) Uani 1 1 d . . .
C7 C 0.5099(2) 0.3845(2) 0.38164(8) 0.0226(4) Uani 1 1 d . . .
H7A H 0.5503 0.4761 0.4055 0.027 Uiso 1 1 calc R . .
H7B H 0.5515 0.2799 0.3968 0.027 Uiso 1 1 calc R . .
C8 C 0.4319(2) 0.5380(3) 0.29930(8) 0.0293(4) Uani 1 1 d . . .
H8A H 0.4002 0.5182 0.2593 0.035 Uiso 1 1 calc R . .
H8B H 0.4774 0.6472 0.3040 0.035 Uiso 1 1 calc R . .
C9 C 0.2964(2) 0.4168(2) 0.42887(8) 0.0275(4) Uani 1 1 d . . .
C10 C 0.3341(2) 0.0732(2) 0.39061(8) 0.0244(4) Uani 1 1 d . . .
C11 C 0.2619(2) 0.0347(2) 0.43499(8) 0.0266(4) Uani 1 1 d . . .
H11 H 0.1801 0.0955 0.4410 0.032 Uiso 1 1 calc R . .
C12 C 0.3107(2) -0.0934(2) 0.47040(8) 0.0279(4) Uani 1 1 d . . .
C13 C 0.4300(2) -0.1830(3) 0.46372(9) 0.0305(4) Uani 1 1 d . . .
H13 H 0.4616 -0.2697 0.4885 0.037 Uiso 1 1 calc R . .
C14 C 0.5029(2) -0.1439(3) 0.41997(9) 0.0307(4) Uani 1 1 d . . .
H14 H 0.5863 -0.2031 0.4150 0.037 Uiso 1 1 calc R . .
C15 C 0.4544(2) -0.0181(2) 0.38331(8) 0.0278(4) Uani 1 1 d . . .
H15 H 0.5039 0.0058 0.3530 0.033 Uiso 1 1 calc R . .
C16 C 0.7878(2) 0.5594(2) 0.34322(8) 0.0235(4) Uani 1 1 d . . .
C17 C 0.7832(2) 0.7142(3) 0.31912(9) 0.0307(4) Uani 1 1 d . . .
H17 H 0.7326 0.7317 0.2830 0.037 Uiso 1 1 calc R . .
C18 C 0.8535(3) 0.8424(3) 0.34853(10) 0.0388(5) Uani 1 1 d . . .
H18 H 0.8502 0.9492 0.3329 0.047 Uiso 1 1 calc R . .
C19 C 0.9292(2) 0.8144(3) 0.40112(10) 0.0390(5) Uani 1 1 d . . .
H19 H 0.9786 0.9021 0.4210 0.047 Uiso 1 1 calc R . .
C20 C 0.9330(3) 0.6606(3) 0.42456(10) 0.0398(5) Uani 1 1 d . . .
H20 H 0.9847 0.6429 0.4605 0.048 Uiso 1 1 calc R . .
C21 C 0.8616(2) 0.5318(3) 0.39588(9) 0.0323(5) Uani 1 1 d . . .
H21 H 0.8633 0.4258 0.4121 0.039 Uiso 1 1 calc R . .

loop_
_atom_site_aniso_label
_atom_site_aniso_U_11
_atom_site_aniso_U_22
_atom_site_aniso_U_33
_atom_site_aniso_U_23
_atom_site_aniso_U_13
_atom_site_aniso_U_12
Cl1 0.0412(3) 0.0380(3) 0.0307(3) 0.0083(2) 0.0045(2) -0.0074(2)
S1 0.0248(2) 0.0218(2) 0.0268(2) -0.00109(18) 0.00699(18) -0.00319(18)
O1 0.0308(8) 0.0216(7) 0.0465(9) 0.0004(6) 0.0104(6) 0.0015(6)
O2 0.0384(8) 0.0372(8) 0.0259(7) -0.0035(6) 0.0094(6) -0.0074(7)
N1 0.0220(8) 0.0251(8) 0.0234(8) 0.0041(6) 0.0036(6) -0.0033(7)
N2 0.0546(13) 0.0376(11) 0.0388(11) -0.0012(9) 0.0205(9) -0.0016(10)
C1 0.0263(10) 0.0215(9) 0.0275(9) 0.0016(8) 0.0025(7) 0.0012(8)
C2 0.0237(9) 0.0312(10) 0.0296(10) 0.0057(8) 0.0035(8) 0.0070(8)
C3 0.0205(9) 0.0381(12) 0.0299(10) 0.0034(9) 0.0014(7) 0.0033(8)
C4 0.0236(10) 0.0313(11) 0.0333(10) 0.0028(8) 0.0003(8) -0.0065(8)
C5 0.0221(9) 0.0220(9) 0.0244(9) 0.0005(7) 0.0031(7) -0.0023(7)
C6 0.0231(9) 0.0210(9) 0.0230(9) -0.0001(7) 0.0043(7) -0.0016(7)
C7 0.0223(9) 0.0229(9) 0.0224(9) 0.0021(7) 0.0026(7) -0.0039(7)
C8 0.0238(10) 0.0304(11) 0.0328(10) 0.0118(8) 0.0003(8) -0.0007(8)
C9 0.0279(10) 0.0233(9) 0.0316(10) -0.0001(8) 0.0055(8) -0.0016(8)
C10 0.0237(9) 0.0207(9) 0.0275(9) -0.0012(7) -0.0003(7) -0.0060(7)
C11 0.0254(10) 0.0235(9) 0.0301(10) -0.0002(8) 0.0017(8) -0.0060(8)
C12 0.0312(10) 0.0248(10) 0.0268(10) 0.0016(8) 0.0002(8) -0.0103(8)
C13 0.0356(11) 0.0212(9) 0.0320(10) 0.0012(8) -0.0048(8) -0.0040(8)
C14 0.0294(10) 0.0233(10) 0.0373(11) -0.0042(8) -0.0018(8) 0.0003(8)
C15 0.0289(10) 0.0228(9) 0.0315(10) -0.0036(8) 0.0039(8) -0.0037(8)
C16 0.0212(9) 0.0229(9) 0.0275(9) -0.0001(7) 0.0070(7) -0.0022(7)
C17 0.0325(11) 0.0280(10) 0.0317(10) 0.0035(8) 0.0051(8) -0.0033(9)
C18 0.0404(13) 0.0265(11) 0.0498(14) 0.0013(10) 0.0068(10) -0.0075(10)
C19 0.0325(12) 0.0390(13) 0.0455(13) -0.0112(10) 0.0057(9) -0.0118(10)
C20 0.0338(12) 0.0492(14) 0.0346(12) -0.0012(10) -0.0016(9) -0.0083(11)
C21 0.0305(11) 0.0339(11) 0.0318(10) 0.0059(9) 0.0020(8) -0.0044(9)

loop_
_atom_type_symbol
_atom_type_description
_atom_type_scat_dispersion_real
_atom_type_scat_dispersion_imag
_atom_type_scat_source
C C 0.0033 0.0016 'International Tables Vol C Tables 4.2.6.8 and 6.1.1.4'
H H 0.0000 0.0000 'International Tables Vol C Tables 4.2.6.8 and 6.1.1.4'
N N 0.0061 0.0033 'International Tables Vol C Tables 4.2.6.8 and 6.1.1.4'
O O 0.0106 0.0060 'International Tables Vol C Tables 4.2.6.8 and 6.1.1.4'
Cl Cl 0.1484 0.1585 'International Tables Vol C Tables 4.2.6.8 and 6.1.1.4'
S S 0.1246 0.1234 'International Tables Vol C Tables 4.2.6.8 and 6.1.1.4'

loop_
_geom_angle_atom_site_label_1
_geom_angle_atom_site_label_2
_geom_angle_atom_site_label_3
_geom_angle
_geom_angle_site_symmetry_1
_geom_angle_site_symmetry_3
_geom_angle_publ_flag
O2 S1 O1 119.90(9) . . ?
O2 S1 N1 106.26(9) . . ?
O1 S1 N1 106.61(9) . . ?
O2 S1 C16 108.91(9) . . ?
O1 S1 C16 108.21(9) . . ?
N1 S1 C16 106.12(9) . . ?
C7 N1 C8 108.11(15) . . ?
C7 N1 S1 118.90(13) . . ?
C8 N1 S1 120.28(13) . . ?
C2 C1 C8 113.73(16) . . ?
C2 C1 C6 113.71(16) . . ?
C8 C1 C6 104.94(15) . . ?
C2 C1 H1 108.1 . . ?
C8 C1 H1 108.1 . . ?
C6 C1 H1 108.1 . . ?
C3 C2 C1 124.33(18) . . ?
C3 C2 H2 117.8 . . ?
C1 C2 H2 117.8 . . ?
C2 C3 C4 123.78(18) . . ?
C2 C3 H3 118.1 . . ?
C4 C3 H3 118.1 . . ?
C3 C4 C5 111.83(17) . . ?
C3 C4 H4A 109.3 . . ?
C5 C4 H4A 109.3 . . ?
C3 C4 H4B 109.3 . . ?
C5 C4 H4B 109.3 . . ?
H4A C4 H4B 107.9 . . ?
C10 C5 C4 114.14(16) . . ?
C10 C5 C6 111.95(14) . . ?
C4 C5 C6 110.77(16) . . ?
C10 C5 H5 106.5 . . ?
C4 C5 H5 106.5 . . ?
C6 C5 H5 106.5 . . ?
C9 C6 C7 110.45(16) . . ?
C9 C6 C5 110.59(16) . . ?
C7 C6 C5 110.74(15) . . ?
C9 C6 C1 110.89(16) . . ?
C7 C6 C1 102.12(14) . . ?
C5 C6 C1 111.78(15) . . ?
N1 C7 C6 100.09(14) . . ?
N1 C7 H7A 111.8 . . ?
C6 C7 H7A 111.8 . . ?
N1 C7 H7B 111.8 . . ?
C6 C7 H7B 111.8 . . ?
H7A C7 H7B 109.5 . . ?
N1 C8 C1 103.76(15) . . ?
N1 C8 H8A 111.0 . . ?
C1 C8 H8A 111.0 . . ?
N1 C8 H8B 111.0 . . ?
C1 C8 H8B 111.0 . . ?
H8A C8 H8B 109.0 . . ?
N2 C9 C6 178.6(2) . . ?
C11 C10 C15 118.62(18) . . ?
C11 C10 C5 121.52(18) . . ?
C15 C10 C5 119.84(18) . . ?
C12 C11 C10 119.5(2) . . ?
C12 C11 H11 120.2 . . ?
C10 C11 H11 120.2 . . ?
C13 C12 C11 122.1(2) . . ?
C13 C12 Cl1 119.56(16) . . ?
C11 C12 Cl1 118.28(17) . . ?
C12 C13 C14 118.49(19) . . ?
C12 C13 H13 120.8 . . ?
C14 C13 H13 120.8 . . ?
C13 C14 C15 120.3(2) . . ?
C13 C14 H14 119.8 . . ?
C15 C14 H14 119.8 . . ?
C14 C15 C10 120.85(19) . . ?
C14 C15 H15 119.6 . . ?
C10 C15 H15 119.6 . . ?
C21 C16 C17 121.16(19) . . ?
C21 C16 S1 119.44(16) . . ?
C17 C16 S1 119.35(15) . . ?
C18 C17 C16 119.1(2) . . ?
C18 C17 H17 120.4 . . ?
C16 C17 H17 120.4 . . ?
C17 C18 C19 119.8(2) . . ?
C17 C18 H18 120.1 . . ?
C19 C18 H18 120.1 . . ?
C20 C19 C18 120.6(2) . . ?
C20 C19 H19 119.7 . . ?
C18 C19 H19 119.7 . . ?
C19 C20 C21 120.2(2) . . ?
C19 C20 H20 119.9 . . ?
C21 C20 H20 119.9 . . ?
C20 C21 C16 119.1(2) . . ?
C20 C21 H21 120.4 . . ?
C16 C21 H21 120.4 . . ?

loop_
_geom_bond_atom_site_label_1
_geom_bond_atom_site_label_2
_geom_bond_distance
_geom_bond_site_symmetry_2
_geom_bond_publ_flag
Cl1 C12 1.747(2) . ?
S1 O2 1.4359(15) . ?
S1 O1 1.4360(15) . ?
S1 N1 1.6323(17) . ?
S1 C16 1.760(2) . ?
N1 C7 1.471(2) . ?
N1 C8 1.479(2) . ?
N2 C9 1.139(3) . ?
C1 C2 1.501(3) . ?
C1 C8 1.552(3) . ?
C1 C6 1.565(3) . ?
C1 H1 1.0000 . ?
C2 C3 1.319(3) . ?
C2 H2 0.9500 . ?
C3 C4 1.500(3) . ?
C3 H3 0.9500 . ?
C4 C5 1.534(3) . ?
C4 H4A 0.9900 . ?
C4 H4B 0.9900 . ?
C5 C10 1.523(3) . ?
C5 C6 1.562(3) . ?
C5 H5 1.0000 . ?
C6 C9 1.480(3) . ?
C6 C7 1.540(3) . ?
C7 H7A 0.9900 . ?
C7 H7B 0.9900 . ?
C8 H8A 0.9900 . ?
C8 H8B 0.9900 . ?
C10 C11 1.394(3) . ?
C10 C15 1.396(3) . ?
C11 C12 1.391(3) . ?
C11 H11 0.9500 . ?
C12 C13 1.376(3) . ?
C13 C14 1.387(3) . ?
C13 H13 0.9500 . ?
C14 C15 1.394(3) . ?
C14 H14 0.9500 . ?
C15 H15 0.9500 . ?
C16 C21 1.387(3) . ?
C16 C17 1.392(3) . ?
C17 C18 1.384(3) . ?
C17 H17 0.9500 . ?
C18 C19 1.392(3) . ?
C18 H18 0.9500 . ?
C19 C20 1.378(4) . ?
C19 H19 0.9500 . ?
C20 C21 1.384(3) . ?
C20 H20 0.9500 . ?
C21 H21 0.9500 . ?

loop_
_geom_torsion_atom_site_label_1
_geom_torsion_atom_site_label_2
_geom_torsion_atom_site_label_3
_geom_torsion_atom_site_label_4
_geom_torsion
_geom_torsion_site_symmetry_1
_geom_torsion_site_symmetry_2
_geom_torsion_site_symmetry_3
_geom_torsion_site_symmetry_4
_geom_torsion_publ_flag
O2 S1 N1 C7 -178.95(14) . . . . ?
O1 S1 N1 C7 52.08(16) . . . . ?
C16 S1 N1 C7 -63.11(16) . . . . ?
O2 S1 N1 C8 -41.77(17) . . . . ?
O1 S1 N1 C8 -170.74(15) . . . . ?
C16 S1 N1 C8 74.07(17) . . . . ?
C8 C1 C2 C3 115.1(2) . . . . ?
C6 C1 C2 C3 -4.9(3) . . . . ?
C1 C2 C3 C4 -0.9(3) . . . . ?
C2 C3 C4 C5 -21.9(3) . . . . ?
C3 C4 C5 C10 176.28(17) . . . . ?
C3 C4 C5 C6 48.8(2) . . . . ?
C10 C5 C6 C9 -59.6(2) . . . . ?
C4 C5 C6 C9 69.0(2) . . . . ?
C10 C5 C6 C7 63.2(2) . . . . ?
C4 C5 C6 C7 -168.18(15) . . . . ?
C10 C5 C6 C1 176.33(15) . . . . ?
C4 C5 C6 C1 -55.0(2) . . . . ?
C2 C1 C6 C9 -91.2(2) . . . . ?
C8 C1 C6 C9 143.90(17) . . . . ?
C2 C1 C6 C7 151.12(16) . . . . ?
C8 C1 C6 C7 26.23(18) . . . . ?
C2 C1 C6 C5 32.7(2) . . . . ?
C8 C1 C6 C5 -92.19(18) . . . . ?
C8 N1 C7 C6 45.17(18) . . . . ?
S1 N1 C7 C6 -172.97(12) . . . . ?
C9 C6 C7 N1 -160.39(15) . . . . ?
C5 C6 C7 N1 76.75(17) . . . . ?
C1 C6 C7 N1 -42.40(17) . . . . ?
C7 N1 C8 C1 -28.4(2) . . . . ?
S1 N1 C8 C1 -169.66(13) . . . . ?
C2 C1 C8 N1 -124.89(18) . . . . ?
C6 C1 C8 N1 0.0(2) . . . . ?
C4 C5 C10 C11 -43.6(2) . . . . ?
C6 C5 C10 C11 83.3(2) . . . . ?
C4 C5 C10 C15 137.98(19) . . . . ?
C6 C5 C10 C15 -95.2(2) . . . . ?
C15 C10 C11 C12 -0.4(3) . . . . ?
C5 C10 C11 C12 -178.92(17) . . . . ?
C10 C11 C12 C13 1.0(3) . . . . ?
C10 C11 C12 Cl1 -179.94(14) . . . . ?
C11 C12 C13 C14 -0.3(3) . . . . ?
Cl1 C12 C13 C14 -179.34(15) . . . . ?
C12 C13 C14 C15 -0.9(3) . . . . ?
C13 C14 C15 C10 1.5(3) . . . . ?
C11 C10 C15 C14 -0.8(3) . . . . ?
C5 C10 C15 C14 177.67(17) . . . . ?
O2 S1 C16 C21 -154.78(16) . . . . ?
O1 S1 C16 C21 -22.91(19) . . . . ?
N1 S1 C16 C21 91.19(18) . . . . ?
O2 S1 C16 C17 27.86(19) . . . . ?
O1 S1 C16 C17 159.73(16) . . . . ?
N1 S1 C16 C17 -86.17(17) . . . . ?
C21 C16 C17 C18 -0.2(3) . . . . ?
S1 C16 C17 C18 177.10(17) . . . . ?
C16 C17 C18 C19 1.0(3) . . . . ?
C17 C18 C19 C20 -1.0(4) . . . . ?
C18 C19 C20 C21 0.2(4) . . . . ?
C19 C20 C21 C16 0.6(4) . . . . ?
C17 C16 C21 C20 -0.6(3) . . . . ?
S1 C16 C21 C20 -177.90(17) . . . . ?
